data_7026728
loop_
_publ_author_name
'Hassanin, Hanaa A.'
'El-Shahat, Mohamed F'
'DeBeer, Serena'
'Smith, Clyde A.'
'Brasch, Nicola E.'

_publ_section_title
;
 Redetermination of the X-ray structure of nitroxylcobalamin: base-on
 nitroxylcobalamin exhibits a remarkably long Co-N(dimethylbenzimidazole)
 bond distance.
;
_journal_issue 44
_journal_name_full 'Dalton transactions (Cambridge, England : 2003)'
_journal_page_first 10626
_journal_page_last 10630
_journal_paper_doi 10.1039/c0dt00628a
_journal_volume 39
_journal_year 2010
_chemical_formula_sum 'C62 H101 Co N14 O26.4 P'
_chemical_formula_weight 1389.38
_chemical_name_systematic
;
?
;
_space_group_IT_number 19
_symmetry_cell_setting orthorhombic
_symmetry_space_group_name_Hall 'P 2ac 2ab'
_symmetry_space_group_name_H-M 'P 21 21 21'
_atom_sites_solution_hydrogens geom
_atom_sites_solution_primary direct
_atom_sites_solution_secondary difmap
_audit_creation_method SHELXL-97
_cell_angle_alpha 90.00
_cell_angle_beta 90.00
_cell_angle_gamma 90.00
_cell_formula_units_Z 4
_cell_length_a 15.9600(10)
_cell_length_b 20.9300(10)
_cell_length_c 24.1300(10)
_cell_measurement_temperature 100(2)
_cell_volume 8060.5(7)
_computing_cell_refinement XDS
_computing_data_collection Blu-Ice
_computing_data_reduction XDS
_computing_molecular_graphics COOT
_computing_publication_material 'SHELXL-97 (Sheldrick, 1997)'
_computing_structure_refinement 'SHELXL-97 (Sheldrick, 1997)'
_computing_structure_solution 'SHELXS-97 (Sheldrick, 1990)'
_diffrn_ambient_temperature 100(2)
_diffrn_measured_fraction_theta_full 0.814
_diffrn_measured_fraction_theta_max 0.814
_diffrn_measurement_device_type CCD
_diffrn_measurement_method oscillation
_diffrn_radiation_monochromator Si(111)
_diffrn_radiation_source synchrotron
_diffrn_radiation_type synchrotron
_diffrn_radiation_wavelength 0.79987
_diffrn_reflns_av_R_equivalents 0.0195
_diffrn_reflns_av_sigmaI/netI 0.0482
_diffrn_reflns_limit_h_max 19
_diffrn_reflns_limit_h_min -17
_diffrn_reflns_limit_k_max 27
_diffrn_reflns_limit_k_min -22
_diffrn_reflns_limit_l_max 29
_diffrn_reflns_limit_l_min -25
_diffrn_reflns_number 29732
_diffrn_reflns_theta_full 33.47
_diffrn_reflns_theta_max 33.47
_diffrn_reflns_theta_min 2.38
_exptl_absorpt_coefficient_mu 0.296
_exptl_crystal_colour red
_exptl_crystal_density_diffrn 1.133
_exptl_crystal_density_method 'not measured'
_exptl_crystal_description needle
_exptl_crystal_F_000 2912
_exptl_crystal_size_max 0.2
_exptl_crystal_size_mid 0.2
_exptl_crystal_size_min 0.05
_refine_diff_density_max 0.770
_refine_diff_density_min -1.410
_refine_diff_density_rms 0.079
_refine_ls_abs_structure_details 'Flack H D (1983), Acta Cryst. A39, 876-881'
_refine_ls_abs_structure_Flack 0.075(11)
_refine_ls_extinction_method none
_refine_ls_goodness_of_fit_ref 1.035
_refine_ls_hydrogen_treatment constr
_refine_ls_matrix_type full
_refine_ls_number_parameters 985
_refine_ls_number_reflns 17097
_refine_ls_number_restraints 0
_refine_ls_restrained_S_all 1.035
_refine_ls_R_factor_all 0.0695
_refine_ls_R_factor_gt 0.0640
_refine_ls_shift/su_max 0.092
_refine_ls_shift/su_mean 0.002
_refine_ls_structure_factor_coef Fsqd
_refine_ls_weighting_details 'calc w=1/[\s^2^(Fo^2^)+(0.1211P)^2^+6.4791P] where P=(Fo^2^+2Fc^2^)/3'
_refine_ls_weighting_scheme calc
_refine_ls_wR_factor_gt 0.1804
_refine_ls_wR_factor_ref 0.1856
_reflns_number_gt 15650
_reflns_number_total 17097
_reflns_threshold_expression >2sigma(I)
_cod_data_source_file c0dt00628a.txt
_cod_data_source_block nocbl4_r4
_cod_original_sg_symbol_H-M ' P 21 21 21 '
_cod_database_code 7026728

loop_
_symmetry_equiv_pos_as_xyz
'x, y, z'
'-x+1/2, -y, z+1/2'
'x+1/2, -y+1/2, -z'
'-x, y+1/2, -z+1/2'

loop_
_atom_site_label
_atom_site_type_symbol
_atom_site_fract_x
_atom_site_fract_y
_atom_site_fract_z
_atom_site_U_iso_or_equiv
_atom_site_adp_type
_atom_site_occupancy
_atom_site_symmetry_multiplicity
_atom_site_calc_flag
_atom_site_refinement_flags
Co1_1 Co 0.262808(17) 0.131732(13) 0.209475(13) 0.02365(6) Uani 1 1 d .
N21 N 0.15167(12) 0.14910(8) 0.23003(8) 0.0240(4) Uani 1 1 d .
N22 N 0.23260(12) 0.04581(8) 0.19049(8) 0.0259(4) Uani 1 1 d .
N23 N 0.38087(11) 0.12178(9) 0.19789(8) 0.0258(4) Uani 1 1 d .
N24 N 0.27908(11) 0.21877(9) 0.22878(8) 0.0253(4) Uani 1 1 d .
C1 C 0.13652(13) 0.21020(10) 0.26090(10) 0.0237(5) Uani 1 1 d .
C2 C 0.03918(14) 0.22125(11) 0.25027(10) 0.0261(5) Uani 1 1 d .
C3 C 0.00726(14) 0.15057(10) 0.24466(11) 0.0267(5) Uani 1 1 d .
H3 H -0.0374 0.1496 0.2168 0.032 Uiso 1 1 calc R
C4 C 0.08338(14) 0.11747(10) 0.22100(10) 0.0262(5) Uani 1 1 d .
C5 C 0.08067(14) 0.05573(11) 0.19354(10) 0.0287(5) Uani 1 1 d .
C6 C 0.15224(15) 0.02210(10) 0.18198(10) 0.0278(5) Uani 1 1 d .
C7 C 0.16127(16) -0.04599(11) 0.15764(12) 0.0343(6) Uani 1 1 d .
C8 C 0.24962(15) -0.06413(11) 0.17997(12) 0.0348(6) Uani 1 1 d .
H8 H 0.2789 -0.0914 0.1532 0.042 Uiso 1 1 calc R
C9 C 0.28974(15) -0.00014(11) 0.18232(11) 0.0304(5) Uani 1 1 d .
C10 C 0.37563(15) 0.00926(11) 0.17603(12) 0.0323(6) Uani 1 1 d .
H10 H 0.4080 -0.0263 0.1673 0.039 Uiso 1 1 calc R
C11 C 0.41671(14) 0.06671(10) 0.18169(11) 0.0270(5) Uani 1 1 d .
C12 C 0.50796(15) 0.07598(11) 0.16671(11) 0.0305(5) Uani 1 1 d .
C13 C 0.52790(13) 0.13790(11) 0.19949(11) 0.0291(5) Uani 1 1 d .
H13 H 0.5652 0.1655 0.1778 0.035 Uiso 1 1 calc R
C14 C 0.44123(13) 0.16837(10) 0.20437(11) 0.0275(5) Uani 1 1 d .
C15 C 0.42840(14) 0.23108(11) 0.21809(11) 0.0290(5) Uani 1 1 d .
C16 C 0.34478(14) 0.25486(10) 0.23042(10) 0.0261(5) Uani 1 1 d .
C17 C 0.32170(14) 0.32484(10) 0.24233(11) 0.0282(5) Uani 1 1 d .
C18 C 0.23054(14) 0.31696(10) 0.26404(10) 0.0261(5) Uani 1 1 d .
H18 H 0.2335 0.3074 0.3037 0.031 Uiso 1 1 calc R
C19 C 0.20030(13) 0.25654(10) 0.23422(11) 0.0263(5) Uani 1 1 d .
H19 H 0.1805 0.2682 0.1971 0.032 Uiso 1 1 calc R
C20 C 0.15753(14) 0.20146(10) 0.32210(10) 0.0263(5) Uani 1 1 d .
H20A H 0.1290 0.1645 0.3361 0.040 Uiso 1 1 calc R
H20B H 0.1399 0.2385 0.3424 0.040 Uiso 1 1 calc R
H20C H 0.2169 0.1959 0.3263 0.040 Uiso 1 1 calc R
C25 C -0.00317(14) 0.25927(11) 0.29590(12) 0.0312(5) Uani 1 1 d .
H25A H -0.0041 0.2345 0.3293 0.047 Uiso 1 1 calc R
H25B H -0.0595 0.2693 0.2850 0.047 Uiso 1 1 calc R
H25C H 0.0273 0.2981 0.3022 0.047 Uiso 1 1 calc R
C26 C 0.02638(14) 0.25479(12) 0.19296(11) 0.0322(6) Uani 1 1 d .
H26A H 0.0457 0.2986 0.1957 0.039 Uiso 1 1 calc R
H26B H 0.0609 0.2334 0.1656 0.039 Uiso 1 1 calc R
C27 C -0.06429(16) 0.25501(13) 0.17273(12) 0.0369(6) Uani 1 1 d .
O28 O -0.12112(12) 0.28049(11) 0.19871(10) 0.0477(6) Uani 1 1 d .
N29 N -0.07730(19) 0.22608(18) 0.12523(14) 0.0640(9) Uani 1 1 d .
H29A H -0.1270 0.2246 0.1114 0.077 Uiso 1 1 calc R
H29B H -0.0362 0.2086 0.1079 0.077 Uiso 1 1 calc R
C30 C -0.02424(13) 0.11607(10) 0.29707(11) 0.0284(5) Uani 1 1 d .
H30A H -0.0137 0.0706 0.2933 0.034 Uiso 1 1 calc R
H30B H 0.0072 0.1313 0.3288 0.034 Uiso 1 1 calc R
C31 C -0.11797(15) 0.12661(13) 0.30763(13) 0.0369(6) Uani 1 1 d .
H31A H -0.1273 0.1708 0.3181 0.044 Uiso 1 1 calc R
H31B H -0.1489 0.1185 0.2737 0.044 Uiso 1 1 calc R
C32 C -0.15031(16) 0.08323(14) 0.35298(14) 0.0406(7) Uani 1 1 d .
O33 O -0.17559(17) 0.02754(11) 0.34114(11) 0.0566(6) Uani 1 1 d .
N34 N -0.15087(18) 0.10599(17) 0.40260(13) 0.0575(8) Uani 1 1 d .
H34A H -0.1690 0.0830 0.4296 0.069 Uiso 1 1 calc R
H34B H -0.1331 0.1441 0.4087 0.069 Uiso 1 1 calc R
C35 C -0.00662(16) 0.03164(13) 0.17934(14) 0.0412(7) Uani 1 1 d .
H35A H -0.0391 0.0660 0.1640 0.062 Uiso 1 1 calc R
H35B H -0.0334 0.0161 0.2123 0.062 Uiso 1 1 calc R
H35C H -0.0025 -0.0023 0.1528 0.062 Uiso 1 1 calc R
C36 C 0.09627(18) -0.09575(13) 0.17476(16) 0.0453(8) Uani 1 1 d .
H36A H 0.0449 -0.0882 0.1551 0.068 Uiso 1 1 calc R
H36B H 0.0863 -0.0927 0.2139 0.068 Uiso 1 1 calc R
H36C H 0.1167 -0.1377 0.1660 0.068 Uiso 1 1 calc R
C37 C 0.1707(2) -0.04139(15) 0.09320(14) 0.0456(7) Uani 1 1 d .
H37A H 0.2270 -0.0268 0.0850 0.055 Uiso 1 1 calc R
H37B H 0.1651 -0.0841 0.0780 0.055 Uiso 1 1 calc R
C38 C 0.1098(3) 0.00183(18) 0.06329(15) 0.0550(9) Uani 1 1 d .
O39 O 0.1320(2) 0.05714(14) 0.05210(13) 0.0718(8) Uani 1 1 d .
N40 N 0.0360(2) -0.0221(2) 0.04916(15) 0.0714(10) Uani 1 1 d .
H40A H 0.0006 0.0011 0.0313 0.086 Uiso 1 1 calc R
H40B H 0.0234 -0.0607 0.0579 0.086 Uiso 1 1 calc R
C41 C 0.24952(16) -0.09587(12) 0.23809(12) 0.0363(6) Uani 1 1 d .
H41A H 0.2084 -0.0744 0.2612 0.044 Uiso 1 1 calc R
H41B H 0.2322 -0.1401 0.2342 0.044 Uiso 1 1 calc R
C42 C 0.33428(17) -0.09405(13) 0.26743(14) 0.0399(7) Uani 1 1 d .
H42A H 0.3746 -0.1162 0.2443 0.048 Uiso 1 1 calc R
H42B H 0.3520 -0.0498 0.2697 0.048 Uiso 1 1 calc R
C43 C 0.33895(17) -0.12218(13) 0.32439(14) 0.0417(7) Uani 1 1 d .
O44 O 0.40182(14) -0.11106(11) 0.35416(10) 0.0493(6) Uani 1 1 d .
N45 N 0.27702(18) -0.15847(12) 0.34238(12) 0.0491(7) Uani 1 1 d .
H45A H 0.2793 -0.1749 0.3750 0.059 Uiso 1 1 calc R
H45B H 0.2344 -0.1656 0.3215 0.059 Uiso 1 1 calc R
C46 C 0.51259(18) 0.09163(15) 0.10398(13) 0.0418(7) Uani 1 1 d .
H46A H 0.5692 0.1023 0.0942 0.063 Uiso 1 1 calc R
H46B H 0.4766 0.1272 0.0959 0.063 Uiso 1 1 calc R
H46C H 0.4948 0.0551 0.0830 0.063 Uiso 1 1 calc R
C47 C 0.56274(16) 0.01837(12) 0.17954(14) 0.0387(7) Uani 1 1 d .
H47A H 0.6202 0.0286 0.1718 0.058 Uiso 1 1 calc R
H47B H 0.5456 -0.0171 0.1570 0.058 Uiso 1 1 calc R
H47C H 0.5570 0.0073 0.2179 0.058 Uiso 1 1 calc R
C48 C 0.56199(14) 0.12986(12) 0.25866(11) 0.0309(5) Uani 1 1 d .
H48A H 0.5283 0.0978 0.2772 0.037 Uiso 1 1 calc R
H48B H 0.5536 0.1699 0.2782 0.037 Uiso 1 1 calc R
C49 C 0.65539(15) 0.11066(12) 0.26490(13) 0.0346(6) Uani 1 1 d .
H49A H 0.6731 0.1191 0.3026 0.042 Uiso 1 1 calc R
H49B H 0.6608 0.0651 0.2584 0.042 Uiso 1 1 calc R
C50 C 0.71168(15) 0.14508(11) 0.22635(13) 0.0361(6) Uani 1 1 d .
O51 O 0.74594(13) 0.11694(9) 0.18692(10) 0.0459(5) Uani 1 1 d .
N52 N 0.72470(14) 0.20754(10) 0.23708(13) 0.0439(6) Uani 1 1 d .
H52A H 0.7577 0.2295 0.2163 0.053 Uiso 1 1 calc R
H52B H 0.7000 0.2254 0.2647 0.053 Uiso 1 1 calc R
C53 C 0.50353(15) 0.27600(12) 0.22033(14) 0.0384(7) Uani 1 1 d .
H53A H 0.4914 0.3140 0.1995 0.058 Uiso 1 1 calc R
H53B H 0.5516 0.2551 0.2047 0.058 Uiso 1 1 calc R
H53C H 0.5149 0.2872 0.2582 0.058 Uiso 1 1 calc R
C54 C 0.32400(16) 0.36126(12) 0.18679(12) 0.0361(6) Uani 1 1 d .
H54A H 0.3050 0.4043 0.1924 0.054 Uiso 1 1 calc R
H54B H 0.2881 0.3403 0.1605 0.054 Uiso 1 1 calc R
H54C H 0.3803 0.3619 0.1728 0.054 Uiso 1 1 calc R
C55 C 0.37799(15) 0.35948(10) 0.28451(12) 0.0325(6) Uani 1 1 d .
H55A H 0.4311 0.3688 0.2667 0.039 Uiso 1 1 calc R
H55B H 0.3520 0.4000 0.2937 0.039 Uiso 1 1 calc R
C56 C 0.39566(18) 0.32382(13) 0.33820(13) 0.0397(7) Uani 1 1 d .
H56A H 0.4072 0.2793 0.3301 0.048 Uiso 1 1 calc R
H56B H 0.3467 0.3257 0.3620 0.048 Uiso 1 1 calc R
C57 C 0.47036(18) 0.35327(12) 0.36796(14) 0.0397(7) Uani 1 1 d .
O58 O 0.54084(13) 0.35268(10) 0.34624(11) 0.0476(6) Uani 1 1 d .
N59 N 0.45606(16) 0.38129(12) 0.41654(11) 0.0425(6) Uani 1 1 d .
H59 H 0.4059 0.3824 0.4295 0.051 Uiso 1 1 calc R
C60 C 0.17291(15) 0.37529(11) 0.25655(12) 0.0325(6) Uani 1 1 d .
H60A H 0.1758 0.3896 0.2184 0.039 Uiso 1 1 calc R
H60B H 0.1155 0.3628 0.2641 0.039 Uiso 1 1 calc R
C61 C 0.19709(15) 0.43033(11) 0.29477(13) 0.0355(6) Uani 1 1 d .
O62 O 0.20735(14) 0.42137(9) 0.34459(9) 0.0426(5) Uani 1 1 d .
N63 N 0.20521(14) 0.48744(9) 0.27171(11) 0.0350(5) Uani 1 1 d .
H63A H 0.2181 0.5199 0.2918 0.042 Uiso 1 1 calc R
H63B H 0.1976 0.4920 0.2367 0.042 Uiso 1 1 calc R
C65 C 0.5239(2) 0.41007(15) 0.44813(15) 0.0477(8) Uani 1 1 d .
H65A H 0.5016 0.4448 0.4703 0.057 Uiso 1 1 calc R
H65B H 0.5646 0.4279 0.4226 0.057 Uiso 1 1 calc R
C66 C 0.56780(17) 0.36244(14) 0.48628(12) 0.0381(6) Uani 1 1 d .
H66 H 0.5888 0.3261 0.4648 0.046 Uiso 1 1 calc R
C67 C 0.6389(2) 0.39345(16) 0.51798(15) 0.0495(8) Uani 1 1 d .
H67A H 0.6601 0.3640 0.5450 0.074 Uiso 1 1 calc R
H67B H 0.6187 0.4312 0.5363 0.074 Uiso 1 1 calc R
H67C H 0.6829 0.4048 0.4927 0.074 Uiso 1 1 calc R
NB1 N 0.36224(13) 0.06974(10) 0.37355(9) 0.0314(5) Uani 1 1 d .
CB2 C 0.35384(15) 0.10265(11) 0.32548(11) 0.0298(5) Uani 1 1 d .
HB2 H 0.3930 0.1322 0.3130 0.036 Uiso 1 1 calc R
NB3 N 0.28482(12) 0.08870(9) 0.29826(9) 0.0283(5) Uani 1 1 d .
CB4 C 0.16475(16) 0.01616(12) 0.32727(12) 0.0340(6) Uani 1 1 d .
HB4 H 0.1314 0.0242 0.2965 0.041 Uiso 1 1 calc R
CB5 C 0.13717(17) -0.02528(12) 0.36844(13) 0.0361(6) Uani 1 1 d .
CB6 C 0.18712(19) -0.03792(12) 0.41581(13) 0.0391(7) Uani 1 1 d .
CB7 C 0.26427(19) -0.00838(12) 0.42156(12) 0.0373(6) Uani 1 1 d .
HB7 H 0.2979 -0.0162 0.4523 0.045 Uiso 1 1 calc R
CB8 C 0.29024(16) 0.03347(11) 0.37995(11) 0.0319(6) Uani 1 1 d .
CB9 C 0.24192(15) 0.04523(10) 0.33245(10) 0.0297(5) Uani 1 1 d .
CB10 C 0.0532(2) -0.05799(15) 0.36221(16) 0.0493(8) Uani 1 1 d .
HB1A H 0.0602 -0.1033 0.3663 0.074 Uiso 1 1 calc R
HB1B H 0.0305 -0.0489 0.3262 0.074 Uiso 1 1 calc R
HB1C H 0.0154 -0.0425 0.3901 0.074 Uiso 1 1 calc R
CB11 C 0.1554(2) -0.08164(16) 0.46047(16) 0.0547(9) Uani 1 1 d .
HB1D H 0.1404 -0.1221 0.4445 0.082 Uiso 1 1 calc R
HB1E H 0.1071 -0.0629 0.4778 0.082 Uiso 1 1 calc R
HB1F H 0.1985 -0.0879 0.4877 0.082 Uiso 1 1 calc R
CR1 C 0.41835(16) 0.08764(12) 0.41803(11) 0.0323(6) Uani 1 1 d .
HR1 H 0.4246 0.0521 0.4441 0.039 Uiso 1 1 calc R
CR2 C 0.38895(15) 0.14809(12) 0.44888(11) 0.0306(5) Uani 1 1 d .
HR2 H 0.3520 0.1378 0.4801 0.037 Uiso 1 1 calc R
CR3 C 0.47360(16) 0.17442(12) 0.46831(11) 0.0333(6) Uani 1 1 d .
HR3 H 0.4929 0.1512 0.5012 0.040 Uiso 1 1 calc R
CR4 C 0.53079(17) 0.16006(14) 0.41879(12) 0.0383(6) Uani 1 1 d .
HR4 H 0.5268 0.1953 0.3921 0.046 Uiso 1 1 calc R
CR5 C 0.6221(2) 0.14978(19) 0.43361(15) 0.0538(9) Uani 1 1 d .
OR6 O 0.49732(12) 0.10295(10) 0.39383(9) 0.0395(5) Uani 1 1 d .
OR7 O 0.35038(11) 0.18917(8) 0.41079(8) 0.0328(4) Uani 1 1 d .
HR7 H 0.3829 0.2180 0.4025 0.049 Uiso 1 1 calc R
OR8 O 0.63427(17) 0.09758(15) 0.46809(12) 0.0641(7) Uani 1 1 d .
HR8 H 0.5917 0.0757 0.4686 0.096 Uiso 1 1 calc R
P2 P 0.49219(4) 0.26827(3) 0.53951(3) 0.03384(15) Uani 1 1 d .
OP2 O 0.46900(13) 0.24028(9) 0.47952(9) 0.0390(5) Uani 1 1 d .
OP3 O 0.50301(13) 0.34132(9) 0.52486(9) 0.0397(5) Uani 1 1 d .
OP4 O 0.57279(12) 0.23955(10) 0.55834(9) 0.0408(5) Uani 1 1 d .
OP5 O 0.41976(13) 0.26516(11) 0.57751(9) 0.0464(5) Uani 1 1 d .
N70 N 0.24515(14) 0.15759(11) 0.13461(10) 0.0356(5) Uani 1 1 d .
O71 O 0.28034(19) 0.13209(15) 0.09988(13) 0.0701(8) Uani 1 1 d .
O1 O 0.73779(14) 0.23750(11) 0.53472(10) 0.0506(6) Uani 1 1 d .
O2 O 0.27087(15) 0.20527(11) 0.57192(11) 0.0514(6) Uani 1 1 d .
O3 O 0.66888(16) 0.26358(11) 0.33842(11) 0.0561(6) Uani 1 1 d .
O4 O 0.52857(18) -0.02234(13) 0.33524(15) 0.0711(8) Uani 1 1 d .
O5 O 0.5760(2) 0.11807(15) 0.59050(17) 0.1038(11) Uani 1 1 d .
O6 O 0.2773(2) 0.39219(18) 0.45367(19) 0.0963(12) Uani 1 1 d .
O7 O 0.6647(3) -0.0087(2) 0.4056(2) 0.1418(16) Uani 1 1 d .
O8 O 0.2426(5) -0.2435(4) 0.4421(4) 0.137(3) Uani 0.614(11) 1 d P
O9 O 0.0474(5) 0.1723(4) 0.0531(4) 0.241(3) Uani 1 1 d .
O10 O -0.1700(7) -0.0020(5) 0.5059(4) 0.111(3) Uani 0.358(9) 1 d P
O11 O 0.7472(5) 0.2050(4) 0.0964(4) 0.092(3) Uani 0.483(9) 1 d P
O12 O -0.1012(6) 0.0737(7) 0.0146(6) 0.159(5) Uani 0.441(11) 1 d P
O13 O 0.8038(14) -0.0728(10) 0.4165(9) 0.229(8) Uiso 0.50 1 d P
O14 O 0.448(2) -0.2190(18) 0.4383(8) 0.460(18) Uani 0.50 1 d P
O15 O -0.2324(12) 0.0649(14) 0.0807(7) 0.353(11) Uani 0.50 1 d P

loop_
_atom_site_aniso_label
_atom_site_aniso_U_11
_atom_site_aniso_U_22
_atom_site_aniso_U_33
_atom_site_aniso_U_23
_atom_site_aniso_U_13
_atom_site_aniso_U_12
Co1 0.01578(11) 0.01792(10) 0.03726(15) -0.00343(11) 0.00080(11) -0.00129(10)
N21 0.0224(8) 0.0193(7) 0.0305(9) -0.0028(7) -0.0013(7) 0.0008(7)
N22 0.0214(8) 0.0214(7) 0.0351(10) -0.0032(7) 0.0005(7) -0.0009(7)
N23 0.0206(8) 0.0223(8) 0.0345(10) -0.0025(7) 0.0014(7) -0.0001(7)
N24 0.0164(8) 0.0250(8) 0.0345(10) -0.0018(7) 0.0006(7) 0.0021(7)
C1 0.0163(9) 0.0168(8) 0.0379(12) -0.0036(8) -0.0005(8) 0.0025(7)
C2 0.0176(9) 0.0249(9) 0.0357(11) 0.0011(9) -0.0007(8) 0.0009(8)
C3 0.0175(9) 0.0246(9) 0.0380(12) -0.0022(8) -0.0007(8) -0.0017(8)
C4 0.0211(9) 0.0224(9) 0.0350(12) -0.0001(8) -0.0015(8) -0.0010(8)
C5 0.0230(10) 0.0260(9) 0.0372(13) -0.0040(9) -0.0018(8) -0.0056(8)
C6 0.0272(10) 0.0208(9) 0.0355(12) -0.0050(8) 0.0006(9) -0.0078(8)
C7 0.0324(12) 0.0236(10) 0.0469(14) -0.0065(10) 0.0020(10) -0.0036(9)
C8 0.0271(12) 0.0251(9) 0.0522(14) -0.0063(9) 0.0013(10) -0.0021(9)
C9 0.0249(10) 0.0214(9) 0.0449(13) -0.0062(9) 0.0052(9) -0.0030(8)
C10 0.0214(10) 0.0249(10) 0.0505(15) -0.0075(10) 0.0038(9) 0.0004(8)
C11 0.0187(9) 0.0220(9) 0.0404(12) -0.0026(9) 0.0016(8) 0.0005(8)
C12 0.0206(10) 0.0274(10) 0.0436(13) -0.0032(9) 0.0069(9) -0.0004(9)
C13 0.0184(9) 0.0234(9) 0.0453(13) -0.0007(9) 0.0023(8) 0.0008(8)
C14 0.0185(9) 0.0254(9) 0.0386(12) 0.0016(9) 0.0023(9) 0.0003(8)
C15 0.0175(9) 0.0230(9) 0.0466(14) -0.0003(9) 0.0013(9) -0.0024(8)
C16 0.0218(9) 0.0162(8) 0.0402(12) -0.0009(8) -0.0037(8) -0.0031(8)
C17 0.0202(9) 0.0175(8) 0.0470(14) 0.0029(9) -0.0032(9) 0.0007(8)
C18 0.0190(9) 0.0181(8) 0.0412(12) 0.0013(8) -0.0037(9) 0.0007(8)
C19 0.0181(9) 0.0194(9) 0.0414(12) -0.0008(8) -0.0015(8) 0.0028(8)
C20 0.0219(10) 0.0212(9) 0.0359(12) -0.0040(8) -0.0011(8) 0.0007(8)
C25 0.0230(9) 0.0275(10) 0.0431(13) -0.0050(10) 0.0013(9) 0.0031(8)
C26 0.0214(10) 0.0306(10) 0.0446(14) 0.0039(10) -0.0053(9) 0.0032(9)
C27 0.0275(11) 0.0324(11) 0.0509(15) 0.0053(10) -0.0090(10) 0.0002(10)
O28 0.0237(8) 0.0505(11) 0.0690(14) 0.0033(10) -0.0076(9) 0.0059(8)
N29 0.0430(14) 0.079(2) 0.0699(19) -0.0130(16) -0.0212(13) 0.0084(15)
C30 0.0185(9) 0.0252(9) 0.0413(13) -0.0024(9) 0.0007(8) -0.0005(7)
C31 0.0197(10) 0.0348(11) 0.0563(16) -0.0018(11) 0.0032(9) 0.0014(9)
C32 0.0228(11) 0.0404(13) 0.0587(17) -0.0004(12) 0.0028(11) -0.0078(10)
O33 0.0594(13) 0.0447(11) 0.0658(15) -0.0005(11) -0.0037(12) -0.0199(10)
N34 0.0457(13) 0.0742(18) 0.0525(16) -0.0040(14) 0.0097(12) -0.0250(13)
C35 0.0233(11) 0.0399(12) 0.0605(17) -0.0195(12) 0.0003(11) -0.0091(10)
C36 0.0322(13) 0.0301(12) 0.074(2) -0.0014(12) -0.0032(13) -0.0114(10)
C37 0.0459(15) 0.0396(13) 0.0514(17) -0.0103(12) -0.0024(13) 0.0048(12)
C38 0.0609(19) 0.0579(18) 0.0462(17) -0.0122(14) -0.0044(15) 0.0067(16)
O39 0.0834(19) 0.0642(15) 0.0677(17) 0.0204(13) 0.0002(14) -0.0045(15)
N40 0.0611(18) 0.087(2) 0.066(2) -0.0171(18) -0.0137(16) 0.0076(18)
C41 0.0295(12) 0.0266(10) 0.0529(15) -0.0045(10) 0.0019(10) -0.0004(9)
C42 0.0291(12) 0.0313(11) 0.0593(17) -0.0035(11) -0.0017(11) 0.0025(10)
C43 0.0328(12) 0.0314(12) 0.0610(18) -0.0086(12) -0.0023(11) 0.0065(10)
O44 0.0422(11) 0.0448(10) 0.0609(13) -0.0083(10) -0.0096(9) 0.0065(9)
N45 0.0522(15) 0.0414(12) 0.0537(15) 0.0060(11) -0.0089(12) -0.0052(11)
C46 0.0303(12) 0.0489(14) 0.0461(15) -0.0072(12) 0.0065(11) -0.0034(11)
C47 0.0227(11) 0.0278(11) 0.0655(18) -0.0090(11) 0.0019(11) 0.0058(9)
C48 0.0186(9) 0.0267(9) 0.0474(14) -0.0004(10) 0.0007(8) 0.0009(9)
C49 0.0227(10) 0.0306(10) 0.0505(15) 0.0009(10) -0.0050(10) 0.0061(9)
C50 0.0203(10) 0.0256(10) 0.0623(17) 0.0038(10) -0.0033(10) -0.0006(8)
O51 0.0379(10) 0.0376(9) 0.0623(12) 0.0012(9) 0.0103(9) -0.0051(8)
N52 0.0250(10) 0.0265(9) 0.0801(17) 0.0037(10) -0.0005(11) -0.0016(8)
C53 0.0180(10) 0.0258(10) 0.0712(19) 0.0014(11) 0.0004(10) -0.0030(9)
C54 0.0270(10) 0.0279(10) 0.0535(15) 0.0077(11) -0.0003(10) -0.0031(9)
C55 0.0234(9) 0.0197(9) 0.0544(15) 0.0016(10) -0.0080(9) -0.0029(8)
C56 0.0378(13) 0.0289(11) 0.0523(16) 0.0022(11) -0.0141(11) -0.0063(10)
C57 0.0341(12) 0.0256(11) 0.0593(17) 0.0058(11) -0.0142(11) -0.0018(9)
O58 0.0356(10) 0.0384(10) 0.0687(14) -0.0006(10) -0.0124(9) -0.0052(8)
N59 0.0385(11) 0.0369(11) 0.0522(14) 0.0049(10) -0.0140(10) -0.0036(9)
C60 0.0225(9) 0.0201(9) 0.0549(15) 0.0000(10) -0.0011(9) 0.0025(8)
C61 0.0210(10) 0.0266(10) 0.0589(16) 0.0045(11) 0.0008(11) 0.0058(8)
O62 0.0458(10) 0.0330(9) 0.0491(12) -0.0034(8) 0.0043(9) 0.0023(8)
N63 0.0283(9) 0.0191(8) 0.0577(14) -0.0010(8) 0.0009(9) -0.0022(8)
C65 0.0453(15) 0.0426(14) 0.0552(18) -0.0024(13) -0.0155(13) -0.0103(12)
C66 0.0328(11) 0.0375(12) 0.0440(14) -0.0059(11) -0.0048(10) -0.0099(11)
C67 0.0418(15) 0.0470(15) 0.0597(19) -0.0048(14) -0.0125(13) -0.0126(13)
NB1 0.0309(10) 0.0247(9) 0.0385(11) -0.0033(8) -0.0021(8) 0.0031(8)
CB2 0.0255(10) 0.0263(10) 0.0376(13) -0.0042(9) 0.0000(9) 0.0028(9)
NB3 0.0201(8) 0.0230(8) 0.0419(11) -0.0016(8) 0.0010(7) 0.0026(7)
CB4 0.0293(11) 0.0262(10) 0.0466(15) -0.0028(10) 0.0019(10) 0.0046(9)
CB5 0.0324(12) 0.0281(11) 0.0478(15) -0.0005(10) 0.0048(11) 0.0010(10)
CB6 0.0473(15) 0.0269(11) 0.0430(15) 0.0040(10) 0.0056(12) 0.0015(11)
CB7 0.0413(13) 0.0305(10) 0.0400(13) -0.0014(9) -0.0001(11) 0.0051(11)
CB8 0.0295(11) 0.0259(10) 0.0405(13) -0.0059(9) -0.0023(9) 0.0067(9)
CB9 0.0268(10) 0.0239(9) 0.0384(12) -0.0009(8) 0.0012(9) 0.0083(9)
CB10 0.0411(15) 0.0378(13) 0.069(2) 0.0066(13) 0.0048(14) -0.0130(12)
CB11 0.0632(19) 0.0417(14) 0.0594(19) 0.0170(14) 0.0094(16) -0.0104(14)
CR1 0.0313(11) 0.0293(10) 0.0362(13) -0.0021(9) -0.0062(9) 0.0032(9)
CR2 0.0258(10) 0.0317(11) 0.0342(12) -0.0050(9) 0.0002(9) 0.0015(9)
CR3 0.0327(12) 0.0319(11) 0.0353(13) -0.0054(9) -0.0081(9) 0.0039(10)
CR4 0.0270(11) 0.0460(14) 0.0419(14) -0.0053(11) -0.0037(10) -0.0016(11)
CR5 0.0334(14) 0.075(2) 0.0532(18) -0.0077(16) -0.0080(12) 0.0021(14)
OR6 0.0258(8) 0.0464(10) 0.0464(11) -0.0153(8) -0.0025(7) 0.0061(8)
OR7 0.0310(8) 0.0291(8) 0.0383(9) -0.0026(7) -0.0020(7) 0.0027(7)
OR8 0.0508(13) 0.0787(16) 0.0628(15) -0.0122(13) -0.0139(11) 0.0209(12)
P2 0.0268(3) 0.0379(3) 0.0368(3) -0.0058(3) -0.0028(2) -0.0016(3)
OP2 0.0418(10) 0.0330(9) 0.0422(10) -0.0037(8) -0.0113(8) -0.0010(8)
OP3 0.0336(9) 0.0370(9) 0.0485(11) -0.0122(8) -0.0010(8) -0.0031(8)
OP4 0.0313(9) 0.0459(10) 0.0452(11) -0.0050(8) -0.0060(8) -0.0032(8)
OP5 0.0329(9) 0.0558(12) 0.0505(12) -0.0060(10) 0.0061(8) -0.0040(9)
N70 0.0337(11) 0.0348(9) 0.0384(11) 0.0011(8) 0.0033(9) -0.0037(9)
O71 0.0684(16) 0.0723(16) 0.0695(17) -0.0017(14) 0.0071(13) 0.0018(15)
O1 0.0358(9) 0.0573(12) 0.0587(13) -0.0056(10) -0.0067(9) -0.0110(10)
O2 0.0396(10) 0.0477(11) 0.0669(14) 0.0012(10) 0.0051(10) -0.0033(10)
O3 0.0555(13) 0.0443(11) 0.0685(15) -0.0036(11) -0.0135(11) 0.0096(11)
O4 0.0558(14) 0.0560(14) 0.101(2) -0.0178(14) 0.0087(15) 0.0078(12)
O5 0.0794(17) 0.0704(15) 0.162(3) 0.0607(17) -0.0651(17) -0.0294(14)
O6 0.074(2) 0.0778(19) 0.137(3) 0.019(2) -0.022(2) 0.0036(17)
O7 0.147(3) 0.124(3) 0.154(3) -0.081(2) -0.072(3) 0.055(3)
O8 0.100(5) 0.136(6) 0.175(8) 0.039(5) -0.022(5) -0.044(5)
O9 0.301(7) 0.205(6) 0.216(7) 0.015(5) 0.116(6) 0.154(5)
O10 0.142(7) 0.098(6) 0.094(6) -0.049(4) 0.065(5) -0.078(5)
O11 0.086(5) 0.083(5) 0.108(6) 0.002(4) -0.001(4) -0.005(4)
O12 0.082(6) 0.199(10) 0.194(10) 0.102(8) 0.054(6) 0.062(6)
O14 0.66(4) 0.57(4) 0.150(12) 0.140(18) 0.163(19) 0.33(3)
O15 0.223(13) 0.67(3) 0.170(11) -0.172(15) -0.005(11) -0.217(17)

loop_
_atom_type_symbol
_atom_type_description
_atom_type_scat_dispersion_real
_atom_type_scat_dispersion_imag
_atom_type_scat_source
C C 0.0033 0.0016 'International Tables Vol C Tables 4.2.6.8 and 6.1.1.4'
H H 0.0000 0.0000 'International Tables Vol C Tables 4.2.6.8 and 6.1.1.4'
N N 0.0061 0.0033 'International Tables Vol C Tables 4.2.6.8 and 6.1.1.4'
O O 0.0106 0.0060 'International Tables Vol C Tables 4.2.6.8 and 6.1.1.4'
P P 0.1023 0.0942 'International Tables Vol C Tables 4.2.6.8 and 6.1.1.4'
Co Co 0.3429 1.2064 'International Tables Vol C Tables 4.2.6.8 and 6.1.1.4'

loop_
_geom_angle_atom_site_label_1
_geom_angle_atom_site_label_2
_geom_angle_atom_site_label_3
_geom_angle
N21 Co1 N24 83.03(8)
N21 Co1 N70 93.19(9)
N24 Co1 N70 88.88(9)
N21 Co1 N23 171.36(8)
N24 Co1 N23 90.32(8)
N70 Co1 N23 92.17(9)
N21 Co1 N22 90.41(8)
N24 Co1 N22 173.30(8)
N70 Co1 N22 90.16(9)
N23 Co1 N22 96.34(8)
N21 Co1 NB3 88.55(8)
N24 Co1 NB3 97.10(8)
N70 Co1 NB3 173.94(8)
N23 Co1 NB3 86.81(8)
N22 Co1 NB3 84.03(8)
C4 N21 C1 112.60(18)
C4 N21 Co1 130.72(16)
C1 N21 Co1 116.66(13)
C9 N22 C6 110.47(18)
C9 N22 Co1 122.50(16)
C6 N22 Co1 127.01(15)
C11 N23 C14 109.98(18)
C11 N23 Co1 123.63(15)
C14 N23 Co1 126.39(15)
C16 N24 C19 111.80(17)
C16 N24 Co1 132.78(16)
C19 N24 Co1 114.52(13)
N21 C1 C20 110.08(17)
N21 C1 C19 102.82(17)
C20 C1 C19 109.49(18)
N21 C1 C2 101.61(17)
C20 C1 C2 112.83(19)
C19 C1 C2 118.96(18)
C25 C2 C26 110.36(19)
C25 C2 C3 114.34(19)
C26 C2 C3 107.71(19)
C25 C2 C1 113.21(19)
C26 C2 C1 109.58(18)
C3 C2 C1 101.16(16)
C4 C3 C30 110.96(18)
C4 C3 C2 101.76(17)
C30 C3 C2 118.5(2)
N21 C4 C5 123.9(2)
N21 C4 C3 112.29(19)
C5 C4 C3 123.80(19)
C6 C5 C4 121.7(2)
C6 C5 C35 123.2(2)
C4 C5 C35 115.2(2)
C5 C6 N22 123.7(2)
C5 C6 C7 128.9(2)
N22 C6 C7 107.38(19)
C36 C7 C6 117.5(2)
C36 C7 C8 110.8(2)
C6 C7 C8 100.22(19)
C36 C7 C37 112.1(2)
C6 C7 C37 109.2(2)
C8 C7 C37 105.8(2)
C9 C8 C41 110.6(2)
C9 C8 C7 100.59(19)
C41 C8 C7 114.6(2)
N22 C9 C10 125.7(2)
N22 C9 C8 111.1(2)
C10 C9 C8 123.2(2)
C11 C10 C9 125.6(2)
N23 C11 C10 125.1(2)
N23 C11 C12 111.65(19)
C10 C11 C12 123.2(2)
C11 C12 C47 113.8(2)
C11 C12 C46 107.8(2)
C47 C12 C46 109.8(2)
C11 C12 C13 100.54(18)
C47 C12 C13 116.1(2)
C46 C12 C13 108.1(2)
C14 C13 C48 107.1(2)
C14 C13 C12 101.67(18)
C48 C13 C12 117.0(2)
C15 C14 N23 126.9(2)
C15 C14 C13 123.7(2)
N23 C14 C13 109.18(18)
C14 C15 C16 121.0(2)
C14 C15 C53 118.8(2)
C16 C15 C53 120.2(2)
N24 C16 C15 122.53(19)
N24 C16 C17 111.59(19)
C15 C16 C17 125.72(19)
C16 C17 C55 115.64(19)
C16 C17 C54 107.6(2)
C55 C17 C54 109.14(19)
C16 C17 C18 100.72(17)
C55 C17 C18 111.9(2)
C54 C17 C18 111.55(19)
C19 C18 C60 114.27(19)
C19 C18 C17 102.94(18)
C60 C18 C17 115.81(18)
N24 C19 C18 102.31(17)
N24 C19 C1 105.01(17)
C18 C19 C1 122.0(2)
C27 C26 C2 114.1(2)
O28 C27 N29 122.1(3)
O28 C27 C26 122.6(3)
N29 C27 C26 115.3(3)
C31 C30 C3 112.8(2)
C32 C31 C30 111.5(2)
O33 C32 N34 123.2(3)
O33 C32 C31 119.9(3)
N34 C32 C31 116.9(3)
C38 C37 C7 116.7(3)
O39 C38 N40 123.4(4)
O39 C38 C37 118.6(3)
N40 C38 C37 118.0(3)
C42 C41 C8 114.0(2)
C43 C42 C41 117.4(2)
O44 C43 N45 121.1(3)
O44 C43 C42 119.5(3)
N45 C43 C42 119.4(3)
C13 C48 C49 117.3(2)
C50 C49 C48 113.3(2)
O51 C50 N52 122.5(3)
O51 C50 C49 121.1(2)
N52 C50 C49 116.4(3)
C56 C55 C17 116.12(19)
C55 C56 C57 110.4(2)
O58 C57 N59 122.1(3)
O58 C57 C56 120.4(3)
N59 C57 C56 117.4(3)
C57 N59 C65 121.1(3)
C61 C60 C18 112.1(2)
O62 C61 N63 122.4(3)
O62 C61 C60 120.7(2)
N63 C61 C60 116.9(3)
N59 C65 C66 112.8(2)
OP3 C66 C67 109.8(2)
OP3 C66 C65 104.9(2)
C67 C66 C65 111.6(2)
CB2 NB1 CB8 107.0(2)
CB2 NB1 CR1 124.3(2)
CB8 NB1 CR1 124.9(2)
NB3 CB2 NB1 113.4(2)
CB2 NB3 CB9 105.0(2)
CB2 NB3 Co1 119.69(16)
CB9 NB3 Co1 135.23(16)
CB9 CB4 CB5 119.6(3)
CB4 CB5 CB6 120.9(3)
CB4 CB5 CB10 119.5(3)
CB6 CB5 CB10 119.6(3)
CB7 CB6 CB5 119.8(3)
CB7 CB6 CB11 120.0(3)
CB5 CB6 CB11 120.2(3)
CB6 CB7 CB8 118.2(3)
NB1 CB8 CB7 132.1(3)
NB1 CB8 CB9 105.6(2)
CB7 CB8 CB9 122.3(2)
CB4 CB9 CB8 119.2(2)
CB4 CB9 NB3 131.8(2)
CB8 CB9 NB3 109.0(2)
OR6 CR1 NB1 107.5(2)
OR6 CR1 CR2 106.4(2)
NB1 CR1 CR2 112.5(2)
OR7 CR2 CR3 111.6(2)
OR7 CR2 CR1 108.7(2)
CR3 CR2 CR1 100.04(19)
OP2 CR3 CR2 111.4(2)
OP2 CR3 CR4 111.9(2)
CR2 CR3 CR4 102.5(2)
OR6 CR4 CR5 109.7(3)
OR6 CR4 CR3 105.5(2)
CR5 CR4 CR3 114.6(3)
OR8 CR5 CR4 112.8(3)
CR1 OR6 CR4 110.1(2)
OP5 P2 OP4 117.93(13)
OP5 P2 OP3 105.50(13)
OP4 P2 OP3 111.37(12)
OP5 P2 OP2 111.32(12)
OP4 P2 OP2 109.07(12)
OP3 P2 OP2 100.18(11)
CR3 OP2 P2 121.27(18)
C66 OP3 P2 120.90(17)
O71 N70 Co1 119.4(2)

loop_
_geom_bond_atom_site_label_1
_geom_bond_atom_site_label_2
_geom_bond_distance
_geom_bond_site_symmetry_2
Co1 N21 1.8774(19) .
Co1 N24 1.8981(19) .
Co1 N70 1.907(2) .
Co1 N23 1.9162(18) .
Co1 N22 1.9174(18) .
Co1 NB3 2.350(2) .
N21 C4 1.294(3) .
N21 C1 1.500(3) .
N22 C9 1.340(3) .
N22 C6 1.391(3) .
N23 C11 1.345(3) .
N23 C14 1.380(3) .
N24 C16 1.293(3) .
N24 C19 1.491(3) .
C1 C20 1.525(3) .
C1 C19 1.546(3) .
C1 C2 1.592(3) .
C2 C25 1.517(3) .
C2 C26 1.564(4) .
C2 C3 1.570(3) .
C3 C4 1.511(3) .
C3 C30 1.541(3) .
C4 C5 1.453(3) .
C5 C6 1.371(3) .
C5 C35 1.521(3) .
C6 C7 1.548(3) .
C7 C36 1.527(4) .
C7 C8 1.557(4) .
C7 C37 1.565(4) .
C8 C9 1.485(3) .
C8 C41 1.552(4) .
C9 C10 1.393(3) .
C10 C11 1.376(3) .
C11 C12 1.513(3) .
C12 C47 1.521(3) .
C12 C46 1.551(4) .
C12 C13 1.551(3) .
C13 C14 1.528(3) .
C13 C48 1.537(4) .
C14 C15 1.369(3) .
C15 C16 1.455(3) .
C15 C53 1.525(3) .
C16 C17 1.537(3) .
C17 C55 1.539(3) .
C17 C54 1.542(4) .
C17 C18 1.555(3) .
C18 C19 1.533(3) .
C18 C60 1.539(3) .
C26 C27 1.527(3) .
C27 O28 1.225(4) .
C27 N29 1.313(4) .
C30 C31 1.533(3) .
C31 C32 1.513(4) .
C32 O33 1.266(4) .
C32 N34 1.289(5) .
C37 C38 1.511(5) .
C38 O39 1.241(5) .
C38 N40 1.324(5) .
C41 C42 1.527(4) .
C42 C43 1.497(5) .
C43 O44 1.256(4) .
C43 N45 1.320(4) .
C48 C49 1.551(3) .
C49 C50 1.480(4) .
C50 O51 1.245(4) .
C50 N52 1.349(3) .
C55 C56 1.521(4) .
C56 C57 1.522(4) .
C57 O58 1.241(4) .
C57 N59 1.330(4) .
N59 C65 1.455(4) .
C60 C61 1.525(4) .
C61 O62 1.228(4) .
C61 N63 1.325(3) .
C65 C66 1.527(4) .
C66 OP3 1.460(3) .
C66 C67 1.514(4) .
NB1 CB2 1.356(3) .
NB1 CB8 1.386(3) .
NB1 CR1 1.447(3) .
CB2 NB3 1.315(3) .
NB3 CB9 1.406(3) .
CB4 CB9 1.379(4) .
CB4 CB5 1.390(4) .
CB5 CB6 1.419(4) .
CB5 CB10 1.513(4) .
CB6 CB7 1.385(4) .
CB6 CB11 1.501(4) .
CB7 CB8 1.395(4) .
CB8 CB9 1.403(4) .
CR1 OR6 1.425(3) .
CR1 CR2 1.541(3) .
CR2 OR7 1.401(3) .
CR2 CR3 1.532(4) .
CR3 OP2 1.407(3) .
CR3 CR4 1.533(4) .
CR4 OR6 1.441(4) .
CR4 CR5 1.516(4) .
CR5 OR8 1.387(5) .
P2 OP5 1.477(2) .
P2 OP4 1.491(2) .
P2 OP3 1.579(2) .
P2 OP2 1.605(2) .
N70 O71 1.141(4) .
O8 O11 1.432(12) 4_645
O11 O8 1.432(12) 4_655
